data_4132970
loop_
_publ_author_name
'Hwang, Jungwun'
'Li, Ping'
'Smith, Mark D.'
'Warden, Constance E.'
'Sirianni, Dominic A.'
'Vik, Erik C.'
'Maier, Josef M.'
'Yehl, Christopher J.'
'Sherrill, C. David'
'Shimizu, Ken D.'

_publ_section_title
;
 Tipping the Balance between S-\p and O-\p Interactions.
;
_journal_issue 41
_journal_name_full 'Journal of the American Chemical Society'
_journal_page_first 13301
_journal_page_last 13307
_journal_paper_doi 10.1021/jacs.8b07617
_journal_volume 140
_journal_year 2018
_chemical_formula_moiety 'C53 H33 N O3 S2'
_chemical_formula_sum 'C53 H33 N O3 S2'
_chemical_formula_weight 795.92
_space_group_crystal_system monoclinic
_space_group_IT_number 14
_space_group_name_Hall '-P 2yn'
_space_group_name_H-M_alt 'P 1 21/n 1'
_atom_sites_solution_hydrogens geom
_atom_sites_solution_primary direct
_audit_creation_date 2015-06-16
_audit_creation_method
;
Olex2 1.2
(compiled 2015.01.26 svn.r3150 for OlexSys, GUI svn.r4998)
;
_cell_angle_alpha 90
_cell_angle_beta 94.754(2)
_cell_angle_gamma 90
_cell_formula_units_Z 4
_cell_length_a 11.0741(8)
_cell_length_b 18.6180(11)
_cell_length_c 19.0103(13)
_cell_measurement_reflns_used 9609
_cell_measurement_temperature 100(2)
_cell_measurement_theta_max 26.36
_cell_measurement_theta_min 2.21
_cell_volume 3906.0(5)
_computing_cell_refinement 'SAINT v8.34A (Bruker, 2013)'
_computing_data_collection 'Bruker APEXII v2014.9-0 (Bruker, 2014)'
_computing_data_reduction 'SAINT v8.34A (Bruker, 2013)'
_computing_molecular_graphics 'Olex2 (Dolomanov et al., 2009)'
_computing_publication_material 'Olex2 (Dolomanov et al., 2009)'
_computing_structure_refinement 'XL (Sheldrick, 2008)'
_computing_structure_solution 'XT (Sheldrick, 2015)'
_diffrn_ambient_temperature 100(2)
_diffrn_detector 'Bruker PHOTON-100 area detector'
_diffrn_detector_area_resol_mean 10.4
_diffrn_detector_type 'CMOS area detector'
_diffrn_measured_fraction_theta_full 0.999
_diffrn_measured_fraction_theta_max 0.999
_diffrn_measurement_device 'three-circle diffractometer'
_diffrn_measurement_device_type 'Bruker D8 Quest'
_diffrn_measurement_method '\w and \f scans'
_diffrn_radiation_monochromator 'mirror optics'
_diffrn_radiation_probe x-ray
_diffrn_radiation_type MoK\a
_diffrn_radiation_wavelength 0.71073
_diffrn_reflns_av_R_equivalents 0.0462
_diffrn_reflns_av_unetI/netI 0.0156
_diffrn_reflns_Laue_measured_fraction_full 0.999
_diffrn_reflns_Laue_measured_fraction_max 0.999
_diffrn_reflns_limit_h_max 13
_diffrn_reflns_limit_h_min -13
_diffrn_reflns_limit_k_max 23
_diffrn_reflns_limit_k_min -20
_diffrn_reflns_limit_l_max 23
_diffrn_reflns_limit_l_min -23
_diffrn_reflns_number 116960
_diffrn_reflns_point_group_measured_fraction_full 0.999
_diffrn_reflns_point_group_measured_fraction_max 0.999
_diffrn_reflns_theta_full 26.400
_diffrn_reflns_theta_max 26.402
_diffrn_reflns_theta_min 2.211
_diffrn_source 'microfocus sealed X-ray tube'
_diffrn_source_type 'Incoatec I\ms'
_exptl_absorpt_coefficient_mu 0.185
_exptl_absorpt_correction_T_max 0.7454
_exptl_absorpt_correction_T_min 0.7028
_exptl_absorpt_correction_type multi-scan
_exptl_absorpt_process_details
;
SADABS-2014/4 (Bruker,2014/4) was used for absorption correction.
wR2(int) was 0.1333 before and 0.0569 after correction.
The Ratio of minimum to maximum transmission is 0.9428.
The \l/2 correction factor is 0.00150.
;
_exptl_crystal_colour colourless
_exptl_crystal_colour_primary colourless
_exptl_crystal_density_diffrn 1.353
_exptl_crystal_description block
_exptl_crystal_F_000 1656
_exptl_crystal_size_max 0.48
_exptl_crystal_size_mid 0.32
_exptl_crystal_size_min 0.26
_refine_diff_density_max 0.380
_refine_diff_density_min -0.439
_refine_diff_density_rms 0.047
_refine_ls_extinction_coef 0.0020(2)
_refine_ls_extinction_expression Fc^*^=kFc[1+0.001xFc^2^\l^3^/sin(2\q)]^-1/4^
_refine_ls_extinction_method SHELXL
_refine_ls_goodness_of_fit_ref 1.061
_refine_ls_hydrogen_treatment constr
_refine_ls_matrix_type full
_refine_ls_number_parameters 533
_refine_ls_number_reflns 8001
_refine_ls_number_restraints 0
_refine_ls_restrained_S_all 1.061
_refine_ls_R_factor_all 0.0472
_refine_ls_R_factor_gt 0.0407
_refine_ls_shift/su_max 0.000
_refine_ls_shift/su_mean 0.000
_refine_ls_structure_factor_coef Fsqd
_refine_ls_weighting_details 'w=1/[\s^2^(Fo^2^)+(0.0349P)^2^+3.1386P] where P=(Fo^2^+2Fc^2^)/3'
_refine_ls_weighting_scheme calc
_refine_ls_wR_factor_gt 0.0925
_refine_ls_wR_factor_ref 0.0959
_reflns_number_gt 7117
_reflns_number_total 8001
_reflns_threshold_expression 'I > 2\s(I)'
_cod_data_source_file ja8b07617_si_001.cif
_cod_data_source_block hjd128_0m
_cod_database_code 4132970
_shelxl_version_number 2014/6
_shelx_space_group_comment
;
The symmetry employed for this shelxl refinement is uniquely defined
by the following loop, which should always be used as a source of
symmetry information in preference to the above space-group names.
They are only intended as comments.
;
_shelx_estimated_absorpt_t_max 0.953
_shelx_estimated_absorpt_t_min 0.916
_olex2_refinement_description
;
1. Fixed Uiso
 At 1.2 times of:
  All C(H) groups
2.a Ternary CH refined with riding coordinates:
 C3(H3), C6(H6)
2.b Aromatic/amide H refined with riding coordinates:
 C11(H11), C12(H12), C13(H13), C15(H15), C16(H16), C18(H18), C19(H19),
 C20(H20), C25(H25), C26(H26), C27(H27), C28(H28), C29(H29), C31(H31), C32(H32),
  C33(H33), C34(H34), C35(H35), C38(H38), C39(H39), C40(H40), C43(H43),
 C44(H44), C45(H45), C46(H46), C47(H47), C49(H49), C50(H50), C51(H51), C52(H52),
  C53(H53)
;
_olex2_submission_special_instructions 'No special instructions were received'

loop_
_space_group_symop_operation_xyz
'x, y, z'
'-x+1/2, y+1/2, -z+1/2'
'-x, -y, -z'
'x-1/2, -y-1/2, z-1/2'

loop_
_atom_site_label
_atom_site_type_symbol
_atom_site_fract_x
_atom_site_fract_y
_atom_site_fract_z
_atom_site_U_iso_or_equiv
_atom_site_adp_type
_atom_site_occupancy
_atom_site_site_symmetry_order
_atom_site_calc_flag
_atom_site_refinement_flags_posn
S1 S 0.60433(4) 0.18505(2) 0.33087(2) 0.02568(11) Uani 1 1 d .
S2 S 0.21560(4) 0.35338(3) 0.25180(3) 0.03569(13) Uani 1 1 d .
O1 O 0.54530(10) 0.41902(6) 0.60044(6) 0.0233(2) Uani 1 1 d .
O2 O 0.58451(10) 0.37854(6) 0.31323(6) 0.0216(2) Uani 1 1 d .
O3 O 0.29740(10) 0.23828(7) 0.40305(6) 0.0262(3) Uani 1 1 d .
N1 N 0.43420(11) 0.30254(7) 0.34432(6) 0.0155(3) Uani 1 1 d .
C1 C 0.54286(13) 0.38304(8) 0.54844(8) 0.0174(3) Uani 1 1 d .
C2 C 0.61031(13) 0.39261(8) 0.48025(8) 0.0162(3) Uani 1 1 d .
C3 C 0.49551(13) 0.39276(8) 0.42631(8) 0.0153(3) Uani 1 1 d .
H3 H 0.4617 0.4424 0.4204 0.018 Uiso 1 1 calc R
C4 C 0.51454(13) 0.35997(8) 0.35506(8) 0.0154(3) Uani 1 1 d .
C5 C 0.36860(13) 0.28706(8) 0.40203(8) 0.0172(3) Uani 1 1 d .
C6 C 0.40320(13) 0.34227(8) 0.45883(8) 0.0162(3) Uani 1 1 d .
H6 H 0.3301 0.3701 0.4702 0.019 Uiso 1 1 calc R
C7 C 0.47172(13) 0.31271(8) 0.52832(8) 0.0169(3) Uani 1 1 d .
C8 C 0.58176(13) 0.27017(8) 0.50771(7) 0.0144(3) Uani 1 1 d .
C9 C 0.66233(13) 0.31647(8) 0.48035(7) 0.0149(3) Uani 1 1 d .
C10 C 0.77622(13) 0.29241(8) 0.45672(8) 0.0159(3) Uani 1 1 d .
C11 C 0.85584(14) 0.33574(9) 0.42204(8) 0.0210(3) Uani 1 1 d .
H11 H 0.8345 0.3841 0.4110 0.025 Uiso 1 1 calc R
C12 C 0.96581(15) 0.30858(9) 0.40363(9) 0.0254(4) Uani 1 1 d .
H12 H 1.0184 0.3385 0.3796 0.031 Uiso 1 1 calc R
C13 C 0.99969(14) 0.23890(9) 0.41964(9) 0.0256(4) Uani 1 1 d .
H13 H 1.0768 0.2220 0.4086 0.031 Uiso 1 1 calc R
C14 C 0.92148(14) 0.19306(9) 0.45195(8) 0.0213(3) Uani 1 1 d .
C15 C 0.95226(16) 0.11908(10) 0.46619(9) 0.0286(4) Uani 1 1 d .
H15 H 1.0304 0.1021 0.4571 0.034 Uiso 1 1 calc R
C16 C 0.87305(17) 0.07362(10) 0.49201(10) 0.0304(4) Uani 1 1 d .
H16 H 0.8956 0.0249 0.4998 0.037 Uiso 1 1 calc R
C17 C 0.75468(15) 0.09697(9) 0.50825(8) 0.0228(3) Uani 1 1 d .
C18 C 0.67098(17) 0.04962(9) 0.53352(9) 0.0285(4) Uani 1 1 d .
H18 H 0.6926 0.0007 0.5412 0.034 Uiso 1 1 calc R
C19 C 0.55725(17) 0.07287(9) 0.54754(9) 0.0266(4) Uani 1 1 d .
H19 H 0.5007 0.0395 0.5635 0.032 Uiso 1 1 calc R
C20 C 0.52427(15) 0.14439(8) 0.53859(8) 0.0205(3) Uani 1 1 d .
H20 H 0.4455 0.1595 0.5484 0.025 Uiso 1 1 calc R
C21 C 0.60621(14) 0.19445(8) 0.51518(7) 0.0159(3) Uani 1 1 d .
C22 C 0.72317(14) 0.17069(8) 0.49822(7) 0.0166(3) Uani 1 1 d .
C23 C 0.80651(13) 0.21881(8) 0.46986(7) 0.0160(3) Uani 1 1 d .
C24 C 0.69534(13) 0.45583(8) 0.48065(8) 0.0184(3) Uani 1 1 d .
C25 C 0.69925(14) 0.50087(8) 0.42258(8) 0.0201(3) Uani 1 1 d .
H25 H 0.6432 0.4941 0.3825 0.024 Uiso 1 1 calc R
C26 C 0.78481(15) 0.55589(9) 0.42259(9) 0.0240(3) Uani 1 1 d .
H26 H 0.7873 0.5861 0.3824 0.029 Uiso 1 1 calc R
C27 C 0.86616(15) 0.56667(9) 0.48094(10) 0.0257(4) Uani 1 1 d .
H27 H 0.9249 0.6038 0.4808 0.031 Uiso 1 1 calc R
C28 C 0.86128(15) 0.52295(9) 0.53955(10) 0.0271(4) Uani 1 1 d .
H28 H 0.9162 0.5306 0.5799 0.033 Uiso 1 1 calc R
C29 C 0.77682(14) 0.46810(8) 0.53968(9) 0.0230(3) Uani 1 1 d .
H29 H 0.7742 0.4385 0.5802 0.028 Uiso 1 1 calc R
C30 C 0.39590(15) 0.28380(8) 0.58404(8) 0.0208(3) Uani 1 1 d .
C31 C 0.44845(17) 0.27615(9) 0.65292(9) 0.0282(4) Uani 1 1 d .
H31 H 0.5304 0.2899 0.6642 0.034 Uiso 1 1 calc R
C32 C 0.3807(2) 0.24832(11) 0.70508(10) 0.0388(5) Uani 1 1 d .
H32 H 0.4168 0.2431 0.7519 0.047 Uiso 1 1 calc R
C33 C 0.2613(2) 0.22817(10) 0.68943(11) 0.0407(5) Uani 1 1 d .
H33 H 0.2156 0.2095 0.7254 0.049 Uiso 1 1 calc R
C34 C 0.20896(18) 0.23522(10) 0.62154(11) 0.0348(4) Uani 1 1 d .
H34 H 0.1272 0.2209 0.6106 0.042 Uiso 1 1 calc R
C35 C 0.27535(15) 0.26327(9) 0.56869(10) 0.0258(4) Uani 1 1 d .
H35 H 0.2384 0.2684 0.5221 0.031 Uiso 1 1 calc R
C36 C 0.41538(14) 0.26540(8) 0.27842(8) 0.0178(3) Uani 1 1 d .
C37 C 0.49139(14) 0.20900(8) 0.26392(8) 0.0197(3) Uani 1 1 d .
C38 C 0.47612(17) 0.17561(9) 0.19778(8) 0.0258(4) Uani 1 1 d .
H38 H 0.5284 0.1376 0.1866 0.031 Uiso 1 1 calc R
C39 C 0.38481(18) 0.19812(10) 0.14875(9) 0.0317(4) Uani 1 1 d .
H39 H 0.3762 0.1761 0.1035 0.038 Uiso 1 1 calc R
C40 C 0.30611(16) 0.25203(11) 0.16458(9) 0.0325(4) Uani 1 1 d .
H40 H 0.2419 0.2656 0.1310 0.039 Uiso 1 1 calc R
C41 C 0.32045(15) 0.28673(9) 0.22962(9) 0.0250(4) Uani 1 1 d .
C42 C 0.64062(17) 0.09635(9) 0.30546(8) 0.0254(4) Uani 1 1 d .
C43 C 0.75294(17) 0.08258(10) 0.28135(9) 0.0288(4) Uani 1 1 d .
H43 H 0.8103 0.1202 0.2785 0.035 Uiso 1 1 calc R
C44 C 0.78088(19) 0.01313(11) 0.26129(10) 0.0364(4) Uani 1 1 d .
H44 H 0.8579 0.0031 0.2450 0.044 Uiso 1 1 calc R
C45 C 0.6974(2) -0.04118(11) 0.26496(11) 0.0426(5) Uani 1 1 d .
H45 H 0.7165 -0.0883 0.2502 0.051 Uiso 1 1 calc R
C46 C 0.5860(2) -0.02769(11) 0.28996(12) 0.0469(5) Uani 1 1 d .
H46 H 0.5290 -0.0655 0.2928 0.056 Uiso 1 1 calc R
C47 C 0.5573(2) 0.04124(10) 0.31094(11) 0.0382(5) Uani 1 1 d .
H47 H 0.4813 0.0507 0.3289 0.046 Uiso 1 1 calc R
C48 C 0.28727(16) 0.43503(10) 0.22970(9) 0.0287(4) Uani 1 1 d .
C49 C 0.2438(2) 0.49775(13) 0.25732(12) 0.0489(6) Uani 1 1 d .
H49 H 0.1815 0.4956 0.2888 0.059 Uiso 1 1 calc R
C50 C 0.2906(3) 0.56350(14) 0.23940(15) 0.0613(7) Uani 1 1 d .
H50 H 0.2595 0.6063 0.2582 0.074 Uiso 1 1 calc R
C51 C 0.3815(2) 0.56741(12) 0.19470(12) 0.0480(5) Uani 1 1 d .
H51 H 0.4127 0.6127 0.1819 0.058 Uiso 1 1 calc R
C52 C 0.42685(19) 0.50501(11) 0.16861(10) 0.0354(4) Uani 1 1 d .
H52 H 0.4913 0.5074 0.1387 0.042 Uiso 1 1 calc R
C53 C 0.38025(17) 0.43882(10) 0.18524(10) 0.0313(4) Uani 1 1 d .
H53 H 0.4118 0.3962 0.1663 0.038 Uiso 1 1 calc R

loop_
_atom_site_aniso_label
_atom_site_aniso_U_11
_atom_site_aniso_U_22
_atom_site_aniso_U_33
_atom_site_aniso_U_23
_atom_site_aniso_U_13
_atom_site_aniso_U_12
S1 0.0346(2) 0.0243(2) 0.01650(19) -0.00599(15) -0.00765(16) 0.01145(17)
S2 0.0169(2) 0.0460(3) 0.0438(3) 0.0239(2) 0.00060(18) 0.00414(19)
O1 0.0262(6) 0.0222(6) 0.0215(6) -0.0059(5) 0.0013(5) 0.0059(5)
O2 0.0245(6) 0.0211(6) 0.0196(5) 0.0009(4) 0.0049(4) -0.0058(5)
O3 0.0192(6) 0.0312(7) 0.0281(6) 0.0016(5) 0.0017(5) -0.0103(5)
N1 0.0129(6) 0.0154(6) 0.0181(6) 0.0011(5) -0.0005(5) -0.0008(5)
C1 0.0157(7) 0.0157(7) 0.0206(7) 0.0000(6) 0.0006(6) 0.0076(6)
C2 0.0154(7) 0.0149(7) 0.0182(7) -0.0021(6) 0.0010(6) 0.0027(6)
C3 0.0137(7) 0.0124(7) 0.0199(7) 0.0013(6) 0.0021(6) 0.0026(5)
C4 0.0138(7) 0.0131(7) 0.0188(7) 0.0024(6) -0.0009(6) 0.0021(5)
C5 0.0094(7) 0.0204(8) 0.0213(7) 0.0042(6) -0.0012(5) 0.0023(6)
C6 0.0117(7) 0.0162(7) 0.0212(7) 0.0023(6) 0.0039(6) 0.0040(5)
C7 0.0173(7) 0.0162(7) 0.0172(7) -0.0005(6) 0.0026(6) 0.0043(6)
C8 0.0142(7) 0.0172(7) 0.0115(6) -0.0020(5) -0.0015(5) 0.0045(6)
C9 0.0143(7) 0.0150(7) 0.0146(7) -0.0032(5) -0.0026(5) 0.0025(6)
C10 0.0124(7) 0.0189(7) 0.0156(7) -0.0068(6) -0.0027(5) 0.0012(6)
C11 0.0171(7) 0.0190(8) 0.0270(8) -0.0077(6) 0.0018(6) -0.0014(6)
C12 0.0171(8) 0.0259(9) 0.0339(9) -0.0120(7) 0.0060(7) -0.0055(6)
C13 0.0118(7) 0.0311(9) 0.0336(9) -0.0146(7) 0.0008(6) 0.0028(6)
C14 0.0168(7) 0.0253(8) 0.0209(8) -0.0088(6) -0.0037(6) 0.0069(6)
C15 0.0226(8) 0.0311(9) 0.0318(9) -0.0051(7) 0.0007(7) 0.0158(7)
C16 0.0351(10) 0.0231(9) 0.0330(9) 0.0019(7) 0.0024(8) 0.0173(8)
C17 0.0281(9) 0.0203(8) 0.0197(8) -0.0001(6) -0.0001(6) 0.0096(7)
C18 0.0411(10) 0.0158(8) 0.0289(9) 0.0025(7) 0.0048(8) 0.0095(7)
C19 0.0368(10) 0.0183(8) 0.0256(8) 0.0013(6) 0.0073(7) 0.0001(7)
C20 0.0251(8) 0.0185(8) 0.0184(7) -0.0014(6) 0.0035(6) 0.0027(6)
C21 0.0195(7) 0.0171(7) 0.0105(6) -0.0020(5) -0.0027(5) 0.0036(6)
C22 0.0195(7) 0.0180(7) 0.0112(6) -0.0030(5) -0.0043(5) 0.0053(6)
C23 0.0145(7) 0.0194(7) 0.0131(7) -0.0062(6) -0.0052(5) 0.0048(6)
C24 0.0151(7) 0.0139(7) 0.0265(8) -0.0052(6) 0.0034(6) 0.0033(6)
C25 0.0185(7) 0.0187(8) 0.0237(8) -0.0061(6) 0.0045(6) 0.0009(6)
C26 0.0235(8) 0.0194(8) 0.0307(9) -0.0058(7) 0.0114(7) -0.0013(6)
C27 0.0173(8) 0.0190(8) 0.0417(10) -0.0101(7) 0.0080(7) -0.0022(6)
C28 0.0183(8) 0.0235(8) 0.0383(10) -0.0100(7) -0.0040(7) 0.0023(7)
C29 0.0200(8) 0.0164(8) 0.0318(9) -0.0032(6) -0.0016(7) 0.0045(6)
C30 0.0259(8) 0.0144(7) 0.0236(8) 0.0014(6) 0.0103(6) 0.0078(6)
C31 0.0366(10) 0.0258(9) 0.0232(8) 0.0012(7) 0.0091(7) 0.0111(7)
C32 0.0602(13) 0.0339(10) 0.0249(9) 0.0057(8) 0.0182(9) 0.0191(10)
C33 0.0535(13) 0.0280(10) 0.0457(12) 0.0097(8) 0.0347(10) 0.0124(9)
C34 0.0348(10) 0.0239(9) 0.0493(12) 0.0044(8) 0.0249(9) 0.0050(8)
C35 0.0246(8) 0.0208(8) 0.0335(9) 0.0023(7) 0.0123(7) 0.0042(7)
C36 0.0175(7) 0.0192(8) 0.0160(7) 0.0044(6) -0.0032(6) -0.0069(6)
C37 0.0251(8) 0.0199(8) 0.0132(7) 0.0020(6) -0.0035(6) -0.0057(6)
C38 0.0389(10) 0.0230(8) 0.0151(7) -0.0004(6) 0.0000(7) -0.0102(7)
C39 0.0441(11) 0.0364(10) 0.0131(7) 0.0031(7) -0.0072(7) -0.0233(9)
C40 0.0287(9) 0.0469(11) 0.0194(8) 0.0154(8) -0.0129(7) -0.0178(8)
C41 0.0187(8) 0.0303(9) 0.0250(8) 0.0130(7) -0.0046(6) -0.0080(7)
C42 0.0388(10) 0.0218(8) 0.0159(7) -0.0001(6) 0.0034(7) 0.0083(7)
C43 0.0334(10) 0.0282(9) 0.0245(8) -0.0030(7) 0.0010(7) 0.0056(7)
C44 0.0416(11) 0.0392(11) 0.0285(9) -0.0055(8) 0.0048(8) 0.0144(9)
C45 0.0651(14) 0.0239(10) 0.0399(11) -0.0008(8) 0.0112(10) 0.0123(9)
C46 0.0621(15) 0.0255(10) 0.0556(14) 0.0044(9) 0.0192(11) -0.0038(10)
C47 0.0473(12) 0.0292(10) 0.0406(11) 0.0047(8) 0.0187(9) 0.0036(9)
C48 0.0263(9) 0.0380(10) 0.0208(8) 0.0066(7) -0.0034(7) 0.0009(8)
C49 0.0502(13) 0.0558(14) 0.0433(12) -0.0144(10) 0.0195(10) -0.0080(11)
C50 0.0706(17) 0.0452(14) 0.0715(17) -0.0249(12) 0.0269(14) -0.0062(12)
C51 0.0608(15) 0.0338(11) 0.0504(13) -0.0045(10) 0.0099(11) -0.0092(10)
C52 0.0381(10) 0.0366(11) 0.0316(10) 0.0061(8) 0.0042(8) -0.0030(8)
C53 0.0319(10) 0.0310(10) 0.0311(9) 0.0101(7) 0.0032(7) 0.0046(8)

loop_
_atom_type_symbol
_atom_type_description
_atom_type_scat_dispersion_real
_atom_type_scat_dispersion_imag
_atom_type_scat_source
C C 0.0033 0.0016 'International Tables Vol C Tables 4.2.6.8 and 6.1.1.4'
H H 0.0000 0.0000 'International Tables Vol C Tables 4.2.6.8 and 6.1.1.4'
N N 0.0061 0.0033 'International Tables Vol C Tables 4.2.6.8 and 6.1.1.4'
O O 0.0106 0.0060 'International Tables Vol C Tables 4.2.6.8 and 6.1.1.4'
S S 0.1246 0.1234 'International Tables Vol C Tables 4.2.6.8 and 6.1.1.4'

loop_
_geom_angle_atom_site_label_1
_geom_angle_atom_site_label_2
_geom_angle_atom_site_label_3
_geom_angle
C37 S1 C42 101.62(8)
C41 S2 C48 103.16(8)
C4 N1 C5 114.24(12)
C4 N1 C36 122.91(12)
C5 N1 C36 122.75(12)
O1 C1 C2 130.20(14)
O1 C1 C7 130.64(14)
C2 C1 C7 99.16(11)
C1 C2 C3 97.23(11)
C9 C2 C1 95.70(11)
C9 C2 C3 106.72(11)
C24 C2 C1 115.29(12)
C24 C2 C3 118.36(12)
C24 C2 C9 119.24(12)
C2 C3 H3 110.5
C4 C3 C2 114.76(12)
C4 C3 H3 110.5
C4 C3 C6 104.87(12)
C6 C3 C2 105.28(11)
C6 C3 H3 110.5
O2 C4 N1 124.06(14)
O2 C4 C3 128.17(14)
N1 C4 C3 107.77(12)
O3 C5 N1 123.57(14)
O3 C5 C6 128.82(14)
N1 C5 C6 107.61(12)
C3 C6 H6 110.1
C3 C6 C7 105.02(11)
C5 C6 C3 105.20(12)
C5 C6 H6 110.1
C5 C6 C7 115.98(12)
C7 C6 H6 110.1
C1 C7 C6 96.39(11)
C8 C7 C1 95.77(11)
C8 C7 C6 107.81(11)
C30 C7 C1 115.33(12)
C30 C7 C6 117.35(13)
C30 C7 C8 119.83(12)
C9 C8 C7 109.14(12)
C9 C8 C21 121.93(13)
C21 C8 C7 128.91(13)
C8 C9 C2 109.01(12)
C8 C9 C10 122.30(13)
C10 C9 C2 128.69(13)
C11 C10 C9 124.61(14)
C11 C10 C23 119.18(14)
C23 C10 C9 116.21(14)
C10 C11 H11 119.7
C12 C11 C10 120.54(15)
C12 C11 H11 119.7
C11 C12 H12 119.5
C13 C12 C11 121.02(16)
C13 C12 H12 119.5
C12 C13 H13 119.8
C12 C13 C14 120.40(15)
C14 C13 H13 119.8
C13 C14 C15 121.50(15)
C13 C14 C23 119.88(15)
C23 C14 C15 118.59(15)
C14 C15 H15 119.3
C16 C15 C14 121.40(15)
C16 C15 H15 119.3
C15 C16 H16 119.2
C15 C16 C17 121.55(16)
C17 C16 H16 119.2
C18 C17 C16 121.80(15)
C18 C17 C22 119.54(15)
C22 C17 C16 118.66(16)
C17 C18 H18 119.6
C19 C18 C17 120.83(15)
C19 C18 H18 119.6
C18 C19 H19 119.6
C18 C19 C20 120.87(16)
C20 C19 H19 119.6
C19 C20 H20 119.8
C19 C20 C21 120.49(15)
C21 C20 H20 119.8
C20 C21 C8 124.19(14)
C20 C21 C22 119.27(14)
C22 C21 C8 116.54(14)
C17 C22 C21 118.94(14)
C23 C22 C17 119.83(14)
C23 C22 C21 121.21(13)
C14 C23 C10 118.80(14)
C22 C23 C10 121.32(13)
C22 C23 C14 119.85(14)
C25 C24 C2 121.86(14)
C25 C24 C29 118.56(14)
C29 C24 C2 119.52(14)
C24 C25 H25 119.7
C24 C25 C26 120.57(15)
C26 C25 H25 119.7
C25 C26 H26 119.9
C27 C26 C25 120.22(16)
C27 C26 H26 119.9
C26 C27 H27 120.2
C26 C27 C28 119.57(15)
C28 C27 H27 120.2
C27 C28 H28 119.8
C27 C28 C29 120.42(16)
C29 C28 H28 119.8
C24 C29 H29 119.7
C28 C29 C24 120.64(16)
C28 C29 H29 119.7
C31 C30 C7 118.90(15)
C31 C30 C35 119.04(15)
C35 C30 C7 122.05(15)
C30 C31 H31 120.0
C32 C31 C30 119.91(18)
C32 C31 H31 120.0
C31 C32 H32 119.7
C33 C32 C31 120.67(19)
C33 C32 H32 119.7
C32 C33 H33 120.1
C34 C33 C32 119.78(17)
C34 C33 H33 120.1
C33 C34 H34 119.8
C33 C34 C35 120.32(19)
C35 C34 H34 119.8
C30 C35 H35 119.9
C34 C35 C30 120.27(18)
C34 C35 H35 119.9
C37 C36 N1 119.52(13)
C37 C36 C41 121.15(15)
C41 C36 N1 119.33(15)
C36 C37 S1 116.93(11)
C36 C37 C38 118.96(15)
C38 C37 S1 124.10(13)
C37 C38 H38 120.1
C39 C38 C37 119.87(17)
C39 C38 H38 120.1
C38 C39 H39 119.5
C40 C39 C38 120.91(16)
C40 C39 H39 119.5
C39 C40 H40 119.9
C39 C40 C41 120.26(16)
C41 C40 H40 119.9
C36 C41 S2 120.73(13)
C40 C41 S2 120.45(13)
C40 C41 C36 118.74(17)
C43 C42 S1 119.46(14)
C43 C42 C47 120.56(16)
C47 C42 S1 119.97(14)
C42 C43 H43 120.3
C42 C43 C44 119.30(18)
C44 C43 H43 120.3
C43 C44 H44 119.9
C45 C44 C43 120.26(18)
C45 C44 H44 119.9
C44 C45 H45 119.8
C44 C45 C46 120.46(18)
C46 C45 H45 119.8
C45 C46 H46 120.0
C45 C46 C47 119.9(2)
C47 C46 H46 120.0
C42 C47 H47 120.3
C46 C47 C42 119.45(19)
C46 C47 H47 120.3
C49 C48 S2 117.07(15)
C49 C48 C53 119.19(18)
C53 C48 S2 123.71(15)
C48 C49 H49 119.8
C50 C49 C48 120.3(2)
C50 C49 H49 119.8
C49 C50 H50 119.7
C51 C50 C49 120.6(2)
C51 C50 H50 119.7
C50 C51 H51 120.4
C50 C51 C52 119.2(2)
C52 C51 H51 120.4
C51 C52 H52 119.5
C51 C52 C53 121.08(19)
C53 C52 H52 119.5
C48 C53 H53 120.2
C52 C53 C48 119.65(18)
C52 C53 H53 120.2

loop_
_geom_bond_atom_site_label_1
_geom_bond_atom_site_label_2
_geom_bond_distance
S1 C37 1.7660(15)
S1 C42 1.7760(17)
S2 C41 1.7740(19)
S2 C48 1.7812(19)
O1 C1 1.1927(19)
O2 C4 1.2061(18)
O3 C5 1.2038(19)
N1 C4 1.3951(19)
N1 C5 1.3952(19)
N1 C36 1.4311(19)
C1 C2 1.559(2)
C1 C7 1.559(2)
C2 C3 1.566(2)
C2 C9 1.530(2)
C2 C24 1.507(2)
C3 H3 1.0000
C3 C4 1.516(2)
C3 C6 1.554(2)
C5 C6 1.517(2)
C6 H6 1.0000
C6 C7 1.568(2)
C7 C8 1.5314(19)
C7 C30 1.505(2)
C8 C9 1.374(2)
C8 C21 1.440(2)
C9 C10 1.445(2)
C10 C11 1.400(2)
C10 C23 1.428(2)
C11 H11 0.9500
C11 C12 1.390(2)
C12 H12 0.9500
C12 C13 1.377(3)
C13 H13 0.9500
C13 C14 1.394(2)
C14 C15 1.439(2)
C14 C23 1.428(2)
C15 H15 0.9500
C15 C16 1.341(3)
C16 H16 0.9500
C16 C17 1.439(2)
C17 C18 1.393(2)
C17 C22 1.425(2)
C18 H18 0.9500
C18 C19 1.379(3)
C19 H19 0.9500
C19 C20 1.387(2)
C20 H20 0.9500
C20 C21 1.399(2)
C21 C22 1.431(2)
C22 C23 1.424(2)
C24 C25 1.390(2)
C24 C29 1.399(2)
C25 H25 0.9500
C25 C26 1.395(2)
C26 H26 0.9500
C26 C27 1.384(2)
C27 H27 0.9500
C27 C28 1.385(3)
C28 H28 0.9500
C28 C29 1.385(2)
C29 H29 0.9500
C30 C31 1.395(2)
C30 C35 1.396(2)
C31 H31 0.9500
C31 C32 1.392(3)
C32 H32 0.9500
C32 C33 1.382(3)
C33 H33 0.9500
C33 C34 1.377(3)
C34 H34 0.9500
C34 C35 1.395(2)
C35 H35 0.9500
C36 C37 1.388(2)
C36 C41 1.401(2)
C37 C38 1.400(2)
C38 H38 0.9500
C38 C39 1.382(3)
C39 H39 0.9500
C39 C40 1.379(3)
C40 H40 0.9500
C40 C41 1.392(3)
C42 C43 1.385(3)
C42 C47 1.390(3)
C43 H43 0.9500
C43 C44 1.390(3)
C44 H44 0.9500
C44 C45 1.376(3)
C45 H45 0.9500
C45 C46 1.382(3)
C46 H46 0.9500
C46 C47 1.389(3)
C47 H47 0.9500
C48 C49 1.383(3)
C48 C53 1.387(3)
C49 H49 0.9500
C49 C50 1.383(3)
C50 H50 0.9500
C50 C51 1.372(3)
C51 H51 0.9500
C51 C52 1.375(3)
C52 H52 0.9500
C52 C53 1.383(3)
C53 H53 0.9500

loop_
_geom_torsion_atom_site_label_1
_geom_torsion_atom_site_label_2
_geom_torsion_atom_site_label_3
_geom_torsion_atom_site_label_4
_geom_torsion
S1 C37 C38 C39 179.93(13)
S1 C42 C43 C44 -179.79(13)
S1 C42 C47 C46 179.07(17)
S2 C48 C49 C50 -176.5(2)
S2 C48 C53 C52 177.15(14)
O1 C1 C2 C3 -123.84(17)
O1 C1 C2 C9 128.45(16)
O1 C1 C2 C24 2.3(2)
O1 C1 C7 C6 122.47(17)
O1 C1 C7 C8 -128.83(16)
O1 C1 C7 C30 -1.9(2)
O3 C5 C6 C3 -178.11(15)
O3 C5 C6 C7 66.3(2)
N1 C5 C6 C3 1.04(15)
N1 C5 C6 C7 -114.51(13)
N1 C36 C37 S1 2.27(19)
N1 C36 C37 C38 -176.62(14)
N1 C36 C41 S2 -5.8(2)
N1 C36 C41 C40 177.47(14)
C1 C2 C3 C4 -147.02(12)
C1 C2 C3 C6 -32.25(13)
C1 C2 C9 C8 32.91(14)
C1 C2 C9 C10 -147.07(14)
C1 C2 C24 C25 -136.01(14)
C1 C2 C24 C29 46.93(18)
C1 C7 C8 C9 -31.90(14)
C1 C7 C8 C21 146.76(14)
C1 C7 C30 C31 -49.46(19)
C1 C7 C30 C35 131.65(15)
C2 C1 C7 C6 -57.53(12)
C2 C1 C7 C8 51.17(12)
C2 C1 C7 C30 178.11(12)
C2 C3 C4 O2 -59.9(2)
C2 C3 C4 N1 120.58(13)
C2 C3 C6 C5 -125.41(12)
C2 C3 C6 C7 -2.53(14)
C2 C9 C10 C11 -6.8(2)
C2 C9 C10 C23 173.84(13)
C2 C24 C25 C26 -175.40(14)
C2 C24 C29 C28 175.73(14)
C3 C2 C9 C8 -66.41(15)
C3 C2 C9 C10 113.61(15)
C3 C2 C24 C25 -21.6(2)
C3 C2 C24 C29 161.35(13)
C3 C6 C7 C1 36.18(13)
C3 C6 C7 C8 -61.99(14)
C3 C6 C7 C30 159.05(12)
C4 N1 C5 O3 -178.08(14)
C4 N1 C5 C6 2.71(16)
C4 N1 C36 C37 86.18(18)
C4 N1 C36 C41 -93.77(17)
C4 C3 C6 C5 -3.96(14)
C4 C3 C6 C7 118.92(12)
C5 N1 C4 O2 175.10(14)
C5 N1 C4 C3 -5.38(16)
C5 N1 C36 C37 -97.64(17)
C5 N1 C36 C41 82.41(18)
C5 C6 C7 C1 151.83(12)
C5 C6 C7 C8 53.66(16)
C5 C6 C7 C30 -85.31(16)
C6 C3 C4 O2 -174.93(15)
C6 C3 C4 N1 5.58(15)
C6 C7 C8 C9 66.73(15)
C6 C7 C8 C21 -114.61(16)
C6 C7 C30 C31 -162.01(14)
C6 C7 C30 C35 19.1(2)
C7 C1 C2 C3 56.15(12)
C7 C1 C2 C9 -51.55(12)
C7 C1 C2 C24 -177.72(12)
C7 C8 C9 C2 -0.66(16)
C7 C8 C9 C10 179.32(13)
C7 C8 C21 C20 5.6(2)
C7 C8 C21 C22 -173.41(13)
C7 C30 C31 C32 -178.87(15)
C7 C30 C35 C34 178.57(15)
C8 C7 C30 C31 64.09(19)
C8 C7 C30 C35 -114.80(16)
C8 C9 C10 C11 173.25(14)
C8 C9 C10 C23 -6.1(2)
C8 C21 C22 C17 176.68(13)
C8 C21 C22 C23 -5.1(2)
C9 C2 C3 C4 -48.83(16)
C9 C2 C3 C6 65.94(14)
C9 C2 C24 C25 111.01(16)
C9 C2 C24 C29 -66.05(19)
C9 C8 C21 C20 -175.89(14)
C9 C8 C21 C22 5.1(2)
C9 C10 C11 C12 177.51(14)
C9 C10 C23 C14 -175.91(13)
C9 C10 C23 C22 6.1(2)
C10 C11 C12 C13 -0.7(2)
C11 C10 C23 C14 4.7(2)
C11 C10 C23 C22 -173.36(13)
C11 C12 C13 C14 2.9(3)
C12 C13 C14 C15 177.01(16)
C12 C13 C14 C23 -1.2(2)
C13 C14 C15 C16 -174.54(17)
C13 C14 C23 C10 -2.5(2)
C13 C14 C23 C22 175.52(14)
C14 C15 C16 C17 -1.5(3)
C15 C14 C23 C10 179.16(14)
C15 C14 C23 C22 -2.8(2)
C15 C16 C17 C18 178.47(17)
C15 C16 C17 C22 -1.7(3)
C16 C17 C18 C19 -178.83(16)
C16 C17 C22 C21 -179.15(14)
C16 C17 C22 C23 2.6(2)
C17 C18 C19 C20 -1.7(3)
C17 C22 C23 C10 177.69(13)
C17 C22 C23 C14 -0.3(2)
C18 C17 C22 C21 0.7(2)
C18 C17 C22 C23 -177.61(14)
C18 C19 C20 C21 -0.1(3)
C19 C20 C21 C8 -176.86(14)
C19 C20 C21 C22 2.1(2)
C20 C21 C22 C17 -2.4(2)
C20 C21 C22 C23 175.87(13)
C21 C8 C9 C2 -179.43(12)
C21 C8 C9 C10 0.6(2)
C21 C22 C23 C10 -0.5(2)
C21 C22 C23 C14 -178.55(13)
C22 C17 C18 C19 1.4(3)
C23 C10 C11 C12 -3.1(2)
C23 C14 C15 C16 3.7(2)
C24 C2 C3 C4 89.06(16)
C24 C2 C3 C6 -156.17(12)
C24 C2 C9 C8 156.14(13)
C24 C2 C9 C10 -23.8(2)
C24 C25 C26 C27 -0.7(2)
C25 C24 C29 C28 -1.4(2)
C25 C26 C27 C28 -0.6(2)
C26 C27 C28 C29 0.9(2)
C27 C28 C29 C24 0.2(2)
C29 C24 C25 C26 1.7(2)
C30 C7 C8 C9 -155.51(14)
C30 C7 C8 C21 23.1(2)
C30 C31 C32 C33 -0.1(3)
C31 C30 C35 C34 -0.3(2)
C31 C32 C33 C34 0.4(3)
C32 C33 C34 C35 -0.7(3)
C33 C34 C35 C30 0.6(3)
C35 C30 C31 C32 0.1(2)
C36 N1 C4 O2 -8.4(2)
C36 N1 C4 C3 171.10(12)
C36 N1 C5 O3 5.4(2)
C36 N1 C5 C6 -173.77(12)
C36 C37 C38 C39 -1.3(2)
C37 S1 C42 C43 111.39(14)
C37 S1 C42 C47 -69.64(16)
C37 C36 C41 S2 174.27(12)
C37 C36 C41 C40 -2.5(2)
C37 C38 C39 C40 -1.6(3)
C38 C39 C40 C41 2.5(3)
C39 C40 C41 S2 -177.22(13)
C39 C40 C41 C36 -0.5(2)
C41 S2 C48 C49 -163.76(16)
C41 S2 C48 C53 18.28(17)
C41 C36 C37 S1 -177.78(12)
C41 C36 C37 C38 3.3(2)
C42 S1 C37 C36 160.09(12)
C42 S1 C37 C38 -21.09(16)
C42 C43 C44 C45 0.4(3)
C43 C42 C47 C46 -2.0(3)
C43 C44 C45 C46 -1.4(3)
C44 C45 C46 C47 0.6(3)
C45 C46 C47 C42 1.0(3)
C47 C42 C43 C44 1.2(3)
C48 S2 C41 C36 87.06(14)
C48 S2 C41 C40 -96.25(15)
C48 C49 C50 C51 -0.7(4)
C49 C48 C53 C52 -0.8(3)
C49 C50 C51 C52 -0.9(4)
C50 C51 C52 C53 1.7(4)
C51 C52 C53 C48 -0.8(3)
C53 C48 C49 C50 1.6(3)
